data_4079404
loop_
_publ_author_name
'Hussain, Riaz'
'Fowler, Kevin G.'
'Sauriol, Francoise'
'Baird, Michael C.'
'Budzelaar, Peter H. M.'

_publ_section_title
;
 Synthesis and Ruthenium Coordination Complexes of the Chelating Phosphine
 Phosphonium-1-indenylide
 1,1-Bis(diphenylphosphino)methane-1-indenylide,1-C9H6Ph2PCH2PPh2
;
_journal_issue 19
_journal_name_full Organometallics
_journal_page_first 6926
_journal_paper_doi 10.1021/om300715a
_journal_volume 31
_journal_year 2012
_chemical_formula_sum 'C34 H28 P2'
_chemical_formula_weight 498.50
_chemical_name_systematic
; 
 ? 
;
_space_group_IT_number 2
_symmetry_cell_setting triclinic
_symmetry_space_group_name_Hall '-P 1'
_symmetry_space_group_name_H-M 'P -1'
_atom_sites_solution_hydrogens geom
_atom_sites_solution_primary direct
_atom_sites_solution_secondary difmap
_audit_creation_method SHELXL-97
_cell_angle_alpha 94.046(4)
_cell_angle_beta 114.453(3)
_cell_angle_gamma 105.143(3)
_cell_formula_units_Z 2
_cell_length_a 10.9216(5)
_cell_length_b 11.6984(5)
_cell_length_c 12.2897(5)
_cell_measurement_reflns_used 3794
_cell_measurement_temperature 180(2)
_cell_measurement_theta_max 27.07
_cell_measurement_theta_min 3.63
_cell_volume 1350.89(11)
_computing_cell_refinement 'Bruker SAINT'
_computing_data_collection 'Bruker APEX2'
_computing_data_reduction 'Bruker SAINT'
_computing_molecular_graphics 'Bruker SHELXTL'
_computing_publication_material 'Bruker SHELXTL'
_computing_structure_refinement 'SHELXL-97 (Sheldrick, 2008)'
_computing_structure_solution 'SHELXS-97 (Sheldrick, 2008)'
_diffrn_ambient_temperature 180(2)
_diffrn_measured_fraction_theta_full 0.986
_diffrn_measured_fraction_theta_max 0.986
_diffrn_measurement_device_type 'Bruker APEX-II CCD'
_diffrn_measurement_method '\f and \w scans'
_diffrn_radiation_monochromator graphite
_diffrn_radiation_source 'fine-focus sealed tube'
_diffrn_radiation_type MoK\a
_diffrn_radiation_wavelength 0.71073
_diffrn_reflns_av_R_equivalents 0.0385
_diffrn_reflns_av_sigmaI/netI 0.0619
_diffrn_reflns_limit_h_max 13
_diffrn_reflns_limit_h_min -12
_diffrn_reflns_limit_k_max 14
_diffrn_reflns_limit_k_min -14
_diffrn_reflns_limit_l_max 14
_diffrn_reflns_limit_l_min -15
_diffrn_reflns_number 9408
_diffrn_reflns_theta_full 25.99
_diffrn_reflns_theta_max 25.99
_diffrn_reflns_theta_min 3.63
_exptl_absorpt_coefficient_mu 0.182
_exptl_absorpt_correction_T_max 0.9856
_exptl_absorpt_correction_T_min 0.9475
_exptl_absorpt_correction_type multi-scan
_exptl_crystal_colour yellow
_exptl_crystal_density_diffrn 1.226
_exptl_crystal_density_method 'not measured'
_exptl_crystal_description plate
_exptl_crystal_F_000 524
_exptl_crystal_size_max 0.30
_exptl_crystal_size_mid 0.15
_exptl_crystal_size_min 0.08
_refine_diff_density_max 0.435
_refine_diff_density_min -0.427
_refine_diff_density_rms 0.059
_refine_ls_extinction_method none
_refine_ls_goodness_of_fit_ref 1.052
_refine_ls_hydrogen_treatment constr
_refine_ls_matrix_type full
_refine_ls_number_parameters 325
_refine_ls_number_reflns 5239
_refine_ls_number_restraints 0
_refine_ls_restrained_S_all 1.052
_refine_ls_R_factor_all 0.0758
_refine_ls_R_factor_gt 0.0495
_refine_ls_shift/su_max 0.000
_refine_ls_shift/su_mean 0.000
_refine_ls_structure_factor_coef Fsqd
_refine_ls_weighting_details 'calc w=1/[\s^2^(Fo^2^)+(0.0408P)^2^+1.0629P] where P=(Fo^2^+2Fc^2^)/3'
_refine_ls_weighting_scheme calc
_refine_ls_wR_factor_gt 0.1119
_refine_ls_wR_factor_ref 0.1286
_reflns_number_gt 3855
_reflns_number_total 5239
_reflns_threshold_expression >2sigma(I)
_cod_data_source_file om300715a_si_002.cif
_cod_data_source_block mb41
_cod_depositor_comments
;
The following automatic conversions were performed:

'_symmetry_cell_setting' value 'Triclinic' changed to 'triclinic'
according to /home/saulius/struct/CIF-dictionaries/cif_core.dic
dictionary named 'cif_core.dic' version 2.4.2 from 2011-04-26.

Automatic conversion script
Id: cif_fix_values 1891 2012-01-12 08:04:46Z andrius 
;
_cod_original_cell_volume 1350.89(10)
_cod_original_sg_symbol_H-M P-1
_cod_database_code 4079404

loop_
_symmetry_equiv_pos_as_xyz
'x, y, z'
'-x, -y, -z'

loop_
_atom_site_label
_atom_site_type_symbol
_atom_site_fract_x
_atom_site_fract_y
_atom_site_fract_z
_atom_site_U_iso_or_equiv
_atom_site_adp_type
_atom_site_occupancy
_atom_site_symmetry_multiplicity
_atom_site_calc_flag
_atom_site_refinement_flags
P1 P 0.20955(6) 0.62985(6) 0.72673(5) 0.02391(17) Uani 1 1 d .
P2 P 0.42949(7) 0.65700(6) 0.62256(6) 0.02550(17) Uani 1 1 d .
C1 C 0.1388(2) 0.4777(2) 0.7152(2) 0.0251(5) Uani 1 1 d .
C2 C 0.1024(3) 0.3810(2) 0.6166(2) 0.0293(6) Uani 1 1 d .
H2A H 0.1096 0.3918 0.5434 0.035 Uiso 1 1 calc R
C3 C 0.0560(3) 0.2718(2) 0.6439(2) 0.0314(6) Uani 1 1 d .
H3A H 0.0253 0.1950 0.5928 0.038 Uiso 1 1 calc R
C4 C 0.0613(2) 0.2922(2) 0.7621(2) 0.0264(5) Uani 1 1 d .
C5 C 0.0284(3) 0.2136(2) 0.8343(2) 0.0324(6) Uani 1 1 d .
H5A H -0.0081 0.1287 0.8044 0.039 Uiso 1 1 calc R
C6 C 0.0494(3) 0.2606(2) 0.9491(2) 0.0335(6) Uani 1 1 d .
H6A H 0.0302 0.2075 0.9992 0.040 Uiso 1 1 calc R
C7 C 0.0986(3) 0.3860(2) 0.9925(2) 0.0310(6) Uani 1 1 d .
H7A H 0.1109 0.4167 1.0713 0.037 Uiso 1 1 calc R
C8 C 0.1294(2) 0.4650(2) 0.9232(2) 0.0258(5) Uani 1 1 d .
H8A H 0.1619 0.5498 0.9535 0.031 Uiso 1 1 calc R
C9 C 0.1125(2) 0.4199(2) 0.8067(2) 0.0227(5) Uani 1 1 d .
C10 C 0.0915(3) 0.7164(2) 0.7190(2) 0.0263(5) Uani 1 1 d .
C11 C -0.0310(3) 0.6625(2) 0.7311(2) 0.0283(6) Uani 1 1 d .
H11A H -0.0515 0.5820 0.7438 0.034 Uiso 1 1 calc R
C12 C -0.1229(3) 0.7276(3) 0.7245(2) 0.0371(6) Uani 1 1 d .
H12A H -0.2058 0.6915 0.7337 0.045 Uiso 1 1 calc R
C13 C -0.0950(3) 0.8436(3) 0.7048(3) 0.0434(7) Uani 1 1 d .
H13A H -0.1589 0.8869 0.6997 0.052 Uiso 1 1 calc R
C14 C 0.0261(3) 0.8976(3) 0.6922(3) 0.0434(7) Uani 1 1 d .
H14A H 0.0452 0.9777 0.6782 0.052 Uiso 1 1 calc R
C15 C 0.1195(3) 0.8340(2) 0.7000(2) 0.0345(6) Uani 1 1 d .
H15A H 0.2031 0.8713 0.6923 0.041 Uiso 1 1 calc R
C16 C 0.3663(2) 0.6948(2) 0.8720(2) 0.0247(5) Uani 1 1 d .
C17 C 0.3944(3) 0.8048(2) 0.9434(2) 0.0305(6) Uani 1 1 d .
H17A H 0.3292 0.8488 0.9174 0.037 Uiso 1 1 calc R
C18 C 0.5180(3) 0.8506(3) 1.0531(2) 0.0360(6) Uani 1 1 d .
H18A H 0.5374 0.9259 1.1018 0.043 Uiso 1 1 calc R
C19 C 0.6122(3) 0.7859(3) 1.0908(2) 0.0359(6) Uani 1 1 d .
H19A H 0.6969 0.8175 1.1652 0.043 Uiso 1 1 calc R
C20 C 0.5845(3) 0.6759(2) 1.0216(2) 0.0335(6) Uani 1 1 d .
H20A H 0.6497 0.6319 1.0487 0.040 Uiso 1 1 calc R
C21 C 0.4613(3) 0.6292(2) 0.9123(2) 0.0284(6) Uani 1 1 d .
H21A H 0.4417 0.5530 0.8651 0.034 Uiso 1 1 calc R
C22 C 0.2493(2) 0.6542(2) 0.5993(2) 0.0277(5) Uani 1 1 d .
H22A H 0.2368 0.7321 0.5790 0.033 Uiso 1 1 calc R
H22B H 0.1786 0.5896 0.5278 0.033 Uiso 1 1 calc R
C23 C 0.4061(3) 0.6548(2) 0.4659(2) 0.0258(5) Uani 1 1 d .
C24 C 0.2819(3) 0.6509(2) 0.3654(2) 0.0275(5) Uani 1 1 d .
H24A H 0.2013 0.6531 0.3762 0.033 Uiso 1 1 calc R
C25 C 0.2748(3) 0.6438(2) 0.2493(2) 0.0316(6) Uani 1 1 d .
H25A H 0.1889 0.6399 0.1814 0.038 Uiso 1 1 calc R
C26 C 0.3913(3) 0.6423(2) 0.2322(2) 0.0344(6) Uani 1 1 d .
H26A H 0.3858 0.6377 0.1528 0.041 Uiso 1 1 calc R
C27 C 0.5160(3) 0.6475(3) 0.3307(2) 0.0377(7) Uani 1 1 d .
H27A H 0.5971 0.6481 0.3194 0.045 Uiso 1 1 calc R
C28 C 0.5225(3) 0.6517(3) 0.4461(2) 0.0340(6) Uani 1 1 d .
H28A H 0.6077 0.6526 0.5130 0.041 Uiso 1 1 calc R
C29 C 0.5273(3) 0.8178(2) 0.6927(2) 0.0280(5) Uani 1 1 d .
C30 C 0.6418(3) 0.8461(3) 0.8088(2) 0.0327(6) Uani 1 1 d .
H30A H 0.6680 0.7832 0.8482 0.039 Uiso 1 1 calc R
C31 C 0.7177(3) 0.9663(3) 0.8669(3) 0.0428(7) Uani 1 1 d .
H31A H 0.7949 0.9852 0.9463 0.051 Uiso 1 1 calc R
C32 C 0.6818(3) 1.0581(3) 0.8101(3) 0.0474(8) Uani 1 1 d .
H32A H 0.7341 1.1401 0.8501 0.057 Uiso 1 1 calc R
C33 C 0.5692(4) 1.0306(3) 0.6945(3) 0.0468(8) Uani 1 1 d .
H33A H 0.5445 1.0940 0.6552 0.056 Uiso 1 1 calc R
C34 C 0.4927(3) 0.9116(2) 0.6362(3) 0.0378(7) Uani 1 1 d .
H34A H 0.4157 0.8936 0.5568 0.045 Uiso 1 1 calc R

loop_
_atom_site_aniso_label
_atom_site_aniso_U_11
_atom_site_aniso_U_22
_atom_site_aniso_U_33
_atom_site_aniso_U_23
_atom_site_aniso_U_13
_atom_site_aniso_U_12
P1 0.0209(3) 0.0340(4) 0.0185(3) 0.0053(3) 0.0105(3) 0.0086(3)
P2 0.0251(3) 0.0333(4) 0.0210(3) 0.0045(3) 0.0121(3) 0.0113(3)
C1 0.0222(12) 0.0347(14) 0.0198(12) 0.0042(10) 0.0101(10) 0.0103(10)
C2 0.0276(13) 0.0428(15) 0.0180(12) 0.0008(11) 0.0106(10) 0.0129(11)
C3 0.0329(14) 0.0330(14) 0.0239(13) -0.0042(11) 0.0106(11) 0.0101(11)
C4 0.0211(12) 0.0332(14) 0.0232(12) 0.0013(10) 0.0076(10) 0.0108(10)
C5 0.0305(14) 0.0288(14) 0.0321(14) 0.0032(11) 0.0113(12) 0.0057(11)
C6 0.0339(14) 0.0378(15) 0.0318(14) 0.0125(12) 0.0171(12) 0.0107(12)
C7 0.0313(14) 0.0393(15) 0.0210(12) 0.0027(11) 0.0130(11) 0.0082(12)
C8 0.0246(12) 0.0285(13) 0.0208(12) 0.0008(10) 0.0094(10) 0.0054(10)
C9 0.0177(11) 0.0304(13) 0.0183(11) 0.0038(10) 0.0066(9) 0.0077(10)
C10 0.0256(12) 0.0382(14) 0.0160(11) 0.0040(10) 0.0089(10) 0.0124(11)
C11 0.0268(13) 0.0399(15) 0.0220(12) 0.0062(11) 0.0135(11) 0.0124(11)
C12 0.0327(14) 0.0576(19) 0.0299(14) 0.0103(13) 0.0186(12) 0.0206(13)
C13 0.0444(17) 0.059(2) 0.0412(17) 0.0135(15) 0.0230(14) 0.0321(15)
C14 0.0534(19) 0.0437(17) 0.0450(17) 0.0146(14) 0.0264(15) 0.0253(15)
C15 0.0318(14) 0.0413(16) 0.0336(15) 0.0084(12) 0.0167(12) 0.0131(12)
C16 0.0213(12) 0.0327(13) 0.0217(12) 0.0074(10) 0.0126(10) 0.0058(10)
C17 0.0273(13) 0.0367(15) 0.0291(14) 0.0064(11) 0.0133(11) 0.0115(11)
C18 0.0333(15) 0.0411(16) 0.0302(14) -0.0009(12) 0.0145(12) 0.0085(12)
C19 0.0250(13) 0.0500(17) 0.0229(13) 0.0051(12) 0.0064(11) 0.0047(12)
C20 0.0254(13) 0.0447(16) 0.0323(14) 0.0146(12) 0.0126(11) 0.0129(12)
C21 0.0259(13) 0.0345(14) 0.0261(13) 0.0074(11) 0.0129(11) 0.0094(11)
C22 0.0211(12) 0.0421(15) 0.0210(12) 0.0083(11) 0.0107(10) 0.0091(11)
C23 0.0302(13) 0.0266(13) 0.0227(12) 0.0018(10) 0.0143(11) 0.0090(10)
C24 0.0255(13) 0.0326(14) 0.0247(13) 0.0031(10) 0.0125(11) 0.0083(11)
C25 0.0305(14) 0.0354(14) 0.0212(12) 0.0019(11) 0.0091(11) 0.0040(11)
C26 0.0398(15) 0.0418(16) 0.0228(13) 0.0020(11) 0.0184(12) 0.0087(12)
C27 0.0376(15) 0.0498(17) 0.0358(15) 0.0076(13) 0.0245(13) 0.0165(13)
C28 0.0291(14) 0.0516(17) 0.0257(13) 0.0065(12) 0.0133(11) 0.0186(13)
C29 0.0286(13) 0.0362(14) 0.0246(13) 0.0042(11) 0.0180(11) 0.0090(11)
C30 0.0265(13) 0.0448(16) 0.0275(14) 0.0029(12) 0.0156(11) 0.0079(12)
C31 0.0304(15) 0.0552(19) 0.0336(15) -0.0025(14) 0.0163(13) -0.0008(14)
C32 0.0493(19) 0.0409(17) 0.0482(19) -0.0050(14) 0.0288(16) 0.0006(14)
C33 0.059(2) 0.0369(16) 0.0462(18) 0.0072(14) 0.0277(16) 0.0104(15)
C34 0.0437(16) 0.0384(16) 0.0297(14) 0.0043(12) 0.0172(13) 0.0102(13)

loop_
_atom_type_symbol
_atom_type_description
_atom_type_scat_dispersion_real
_atom_type_scat_dispersion_imag
_atom_type_scat_source
C C 0.0033 0.0016 'International Tables Vol C Tables 4.2.6.8 and 6.1.1.4'
H H 0.0000 0.0000 'International Tables Vol C Tables 4.2.6.8 and 6.1.1.4'
P P 0.1023 0.0942 'International Tables Vol C Tables 4.2.6.8 and 6.1.1.4'

loop_
_geom_angle_atom_site_label_1
_geom_angle_atom_site_label_2
_geom_angle_atom_site_label_3
_geom_angle
C1 P1 C22 109.38(12)
C1 P1 C10 114.63(12)
C22 P1 C10 104.90(11)
C1 P1 C16 110.21(11)
C22 P1 C16 111.63(11)
C10 P1 C16 105.99(11)
C23 P2 C29 101.10(11)
C23 P2 C22 99.55(11)
C29 P2 C22 99.51(12)
C9 C1 C2 105.8(2)
C9 C1 P1 126.62(18)
C2 C1 P1 127.50(19)
C3 C2 C1 110.1(2)
C3 C2 H2A 124.9
C1 C2 H2A 124.9
C2 C3 C4 108.7(2)
C2 C3 H3A 125.7
C4 C3 H3A 125.7
C5 C4 C9 119.8(2)
C5 C4 C3 132.7(2)
C9 C4 C3 107.6(2)
C6 C5 C4 119.5(2)
C6 C5 H5A 120.2
C4 C5 H5A 120.2
C5 C6 C7 120.7(2)
C5 C6 H6A 119.7
C7 C6 H6A 119.7
C8 C7 C6 121.1(2)
C8 C7 H7A 119.4
C6 C7 H7A 119.4
C7 C8 C9 119.6(2)
C7 C8 H8A 120.2
C9 C8 H8A 120.2
C8 C9 C4 119.3(2)
C8 C9 C1 132.8(2)
C4 C9 C1 107.9(2)
C15 C10 C11 119.5(2)
C15 C10 P1 121.58(19)
C11 C10 P1 118.94(19)
C12 C11 C10 119.5(2)
C12 C11 H11A 120.2
C10 C11 H11A 120.2
C13 C12 C11 120.6(3)
C13 C12 H12A 119.7
C11 C12 H12A 119.7
C12 C13 C14 120.2(3)
C12 C13 H13A 119.9
C14 C13 H13A 119.9
C13 C14 C15 119.7(3)
C13 C14 H14A 120.2
C15 C14 H14A 120.2
C10 C15 C14 120.5(3)
C10 C15 H15A 119.8
C14 C15 H15A 119.8
C17 C16 C21 119.6(2)
C17 C16 P1 123.06(19)
C21 C16 P1 117.38(19)
C16 C17 C18 120.2(2)
C16 C17 H17A 119.9
C18 C17 H17A 119.9
C19 C18 C17 119.6(3)
C19 C18 H18A 120.2
C17 C18 H18A 120.2
C20 C19 C18 120.7(2)
C20 C19 H19A 119.7
C18 C19 H19A 119.7
C19 C20 C21 120.1(3)
C19 C20 H20A 119.9
C21 C20 H20A 119.9
C20 C21 C16 119.8(2)
C20 C21 H21A 120.1
C16 C21 H21A 120.1
P1 C22 P2 116.23(13)
P1 C22 H22A 108.2
P2 C22 H22A 108.2
P1 C22 H22B 108.2
P2 C22 H22B 108.2
H22A C22 H22B 107.4
C24 C23 C28 117.8(2)
C24 C23 P2 125.86(19)
C28 C23 P2 116.24(19)
C25 C24 C23 120.7(2)
C25 C24 H24A 119.6
C23 C24 H24A 119.6
C26 C25 C24 120.4(2)
C26 C25 H25A 119.8
C24 C25 H25A 119.8
C25 C26 C27 119.9(2)
C25 C26 H26A 120.0
C27 C26 H26A 120.0
C26 C27 C28 119.8(2)
C26 C27 H27A 120.1
C28 C27 H27A 120.1
C27 C28 C23 121.3(2)
C27 C28 H28A 119.4
C23 C28 H28A 119.4
C34 C29 C30 118.9(2)
C34 C29 P2 123.4(2)
C30 C29 P2 117.8(2)
C31 C30 C29 120.0(3)
C31 C30 H30A 120.0
C29 C30 H30A 120.0
C32 C31 C30 120.4(3)
C32 C31 H31A 119.8
C30 C31 H31A 119.8
C31 C32 C33 119.8(3)
C31 C32 H32A 120.1
C33 C32 H32A 120.1
C34 C33 C32 120.3(3)
C34 C33 H33A 119.8
C32 C33 H33A 119.8
C33 C34 C29 120.6(3)
C33 C34 H34A 119.7
C29 C34 H34A 119.7

loop_
_geom_bond_atom_site_label_1
_geom_bond_atom_site_label_2
_geom_bond_distance
P1 C1 1.715(3)
P1 C22 1.812(2)
P1 C10 1.814(3)
P1 C16 1.815(2)
P2 C23 1.831(2)
P2 C29 1.839(3)
P2 C22 1.859(2)
C1 C9 1.441(3)
C1 C2 1.441(3)
C2 C3 1.365(4)
C2 H2A 0.9500
C3 C4 1.429(3)
C3 H3A 0.9500
C4 C5 1.404(4)
C4 C9 1.427(3)
C5 C6 1.378(4)
C5 H5A 0.9500
C6 C7 1.401(4)
C6 H6A 0.9500
C7 C8 1.371(3)
C7 H7A 0.9500
C8 C9 1.410(3)
C8 H8A 0.9500
C10 C15 1.387(4)
C10 C11 1.396(3)
C11 C12 1.391(4)
C11 H11A 0.9500
C12 C13 1.372(4)
C12 H12A 0.9500
C13 C14 1.386(4)
C13 H13A 0.9500
C14 C15 1.387(4)
C14 H14A 0.9500
C15 H15A 0.9500
C16 C17 1.389(4)
C16 C21 1.398(3)
C17 C18 1.393(4)
C17 H17A 0.9500
C18 C19 1.381(4)
C18 H18A 0.9500
C19 C20 1.378(4)
C19 H19A 0.9500
C20 C21 1.388(4)
C20 H20A 0.9500
C21 H21A 0.9500
C22 H22A 0.9900
C22 H22B 0.9900
C23 C24 1.392(3)
C23 C28 1.399(3)
C24 C25 1.392(3)
C24 H24A 0.9500
C25 C26 1.377(4)
C25 H25A 0.9500
C26 C27 1.380(4)
C26 H26A 0.9500
C27 C28 1.387(4)
C27 H27A 0.9500
C28 H28A 0.9500
C29 C34 1.392(4)
C29 C30 1.396(4)
C30 C31 1.390(4)
C30 H30A 0.9500
C31 C32 1.376(4)
C31 H31A 0.9500
C32 C33 1.384(4)
C32 H32A 0.9500
C33 C34 1.380(4)
C33 H33A 0.9500
C34 H34A 0.9500

loop_
_geom_torsion_atom_site_label_1
_geom_torsion_atom_site_label_2
_geom_torsion_atom_site_label_3
_geom_torsion_atom_site_label_4
_geom_torsion
C22 P1 C1 C9 170.2(2)
C10 P1 C1 C9 -72.3(2)
C16 P1 C1 C9 47.1(2)
C22 P1 C1 C2 -5.3(3)
C10 P1 C1 C2 112.2(2)
C16 P1 C1 C2 -128.4(2)
C9 C1 C2 C3 0.5(3)
P1 C1 C2 C3 176.71(19)
C1 C2 C3 C4 -0.5(3)
C2 C3 C4 C5 -179.0(3)
C2 C3 C4 C9 0.4(3)
C9 C4 C5 C6 -1.7(4)
C3 C4 C5 C6 177.6(3)
C4 C5 C6 C7 2.2(4)
C5 C6 C7 C8 -1.0(4)
C6 C7 C8 C9 -0.6(4)
C7 C8 C9 C4 1.0(3)
C7 C8 C9 C1 -178.1(2)
C5 C4 C9 C8 0.1(3)
C3 C4 C9 C8 -179.4(2)
C5 C4 C9 C1 179.4(2)
C3 C4 C9 C1 -0.1(3)
C2 C1 C9 C8 178.9(2)
P1 C1 C9 C8 2.7(4)
C2 C1 C9 C4 -0.2(3)
P1 C1 C9 C4 -176.51(18)
C1 P1 C10 C15 -165.7(2)
C22 P1 C10 C15 -45.7(2)
C16 P1 C10 C15 72.6(2)
C1 P1 C10 C11 13.6(2)
C22 P1 C10 C11 133.6(2)
C16 P1 C10 C11 -108.1(2)
C15 C10 C11 C12 -0.2(4)
P1 C10 C11 C12 -179.55(19)
C10 C11 C12 C13 0.8(4)
C11 C12 C13 C14 -0.5(4)
C12 C13 C14 C15 -0.2(4)
C11 C10 C15 C14 -0.5(4)
P1 C10 C15 C14 178.8(2)
C13 C14 C15 C10 0.7(4)
C1 P1 C16 C17 -137.3(2)
C22 P1 C16 C17 100.9(2)
C10 P1 C16 C17 -12.7(2)
C1 P1 C16 C21 42.4(2)
C22 P1 C16 C21 -79.4(2)
C10 P1 C16 C21 166.94(18)
C21 C16 C17 C18 1.4(4)
P1 C16 C17 C18 -178.91(19)
C16 C17 C18 C19 -0.3(4)
C17 C18 C19 C20 -0.6(4)
C18 C19 C20 C21 0.4(4)
C19 C20 C21 C16 0.7(4)
C17 C16 C21 C20 -1.6(3)
P1 C16 C21 C20 178.67(19)
C1 P1 C22 P2 -89.71(16)
C10 P1 C22 P2 146.87(14)
C16 P1 C22 P2 32.53(19)
C23 P2 C22 P1 170.01(14)
C29 P2 C22 P1 -86.92(16)
C29 P2 C23 C24 -102.3(2)
C22 P2 C23 C24 -0.6(2)
C29 P2 C23 C28 80.5(2)
C22 P2 C23 C28 -177.7(2)
C28 C23 C24 C25 0.2(4)
P2 C23 C24 C25 -176.90(19)
C23 C24 C25 C26 -1.0(4)
C24 C25 C26 C27 0.2(4)
C25 C26 C27 C28 1.3(4)
C26 C27 C28 C23 -2.1(4)
C24 C23 C28 C27 1.3(4)
P2 C23 C28 C27 178.7(2)
C23 P2 C29 C34 43.3(2)
C22 P2 C29 C34 -58.5(2)
C23 P2 C29 C30 -136.8(2)
C22 P2 C29 C30 121.4(2)
C34 C29 C30 C31 1.0(4)
P2 C29 C30 C31 -178.83(19)
C29 C30 C31 C32 -0.7(4)
C30 C31 C32 C33 0.1(4)
C31 C32 C33 C34 0.2(5)
C32 C33 C34 C29 0.1(4)
C30 C29 C34 C33 -0.7(4)
P2 C29 C34 C33 179.1(2)
